data_7059488
loop_
_publ_author_name
'Yang, Songjie'
'Bristow, Jonathan C.'
'Addicoat, Matthew A.'
'Wallis, John D.'

_publ_section_title
;
 One step conversion of 1,5-bis(dimethylamino)naphthalene to salts of
 &#x201C;back to back&#x201D; bis-acridine derivatives
;
_journal_issue 23
_journal_name_full 'New Journal of Chemistry'
_journal_page_first 9621
_journal_page_last 9625
_journal_paper_doi 10.1039/D0NJ00757A
_journal_volume 44
_journal_year 2020
_chemical_formula_sum 'C37 H21 N10'
_chemical_formula_weight 605.64
_chemical_melting_point 449.5(15)
_chemical_name_systematic
;
9(TCNQ)4
;
_space_group_crystal_system triclinic
_space_group_IT_number 2
_space_group_name_Hall '-P 1'
_space_group_name_H-M_alt 'P -1'
_atom_sites_solution_hydrogens geom
_audit_creation_method SHELXL-2014
_audit_update_record
;
2019-10-06 deposited with the CCDC.	2020-03-26 downloaded from the CCDC.
;
_cell_angle_alpha 86.844(4)
_cell_angle_beta 77.551(4)
_cell_angle_gamma 80.640(4)
_cell_formula_units_Z 2
_cell_length_a 7.2711(4)
_cell_length_b 13.2126(7)
_cell_length_c 15.6117(7)
_cell_measurement_reflns_used 2598
_cell_measurement_temperature 150(2)
_cell_measurement_theta_max 28.4650
_cell_measurement_theta_min 2.6690
_cell_volume 1444.74(13)
_computing_cell_refinement 'CrysAlisPro 1.171.39.46 (Rigaku OD, 2018)'
_computing_data_collection 'CrysAlisPro 1.171.39.46 (Rigaku OD, 2018)'
_computing_data_reduction 'CrysAlisPro 1.171.39.46 (Rigaku OD, 2018)'
_computing_structure_refinement 'SHELXL-2014 (Sheldrick, 2014)'
_computing_structure_solution SHELXS-97
_diffrn_ambient_temperature 150(2)
_diffrn_detector 'CCD plate'
_diffrn_detector_area_resol_mean 15.9832
_diffrn_detector_type Sapphire3
_diffrn_measured_fraction_theta_full 0.985
_diffrn_measured_fraction_theta_max 0.999
_diffrn_measurement_device 'four-circle diffractometer'
_diffrn_measurement_device_type 'Xcalibur, Sapphire3, Gemini'
_diffrn_radiation_type MoK\a
_diffrn_radiation_wavelength 0.71073
_diffrn_reflns_av_R_equivalents 0.0392
_diffrn_reflns_av_unetI/netI 0.0702
_diffrn_reflns_Laue_measured_fraction_full 0.985
_diffrn_reflns_Laue_measured_fraction_max 0.999
_diffrn_reflns_limit_h_max 8
_diffrn_reflns_limit_h_min -9
_diffrn_reflns_limit_k_max 16
_diffrn_reflns_limit_k_min -16
_diffrn_reflns_limit_l_max 19
_diffrn_reflns_limit_l_min -19
_diffrn_reflns_number 13806
_diffrn_reflns_point_group_measured_fraction_full 0.985
_diffrn_reflns_point_group_measured_fraction_max 0.999
_diffrn_reflns_theta_full 26.500
_diffrn_reflns_theta_max 26.372
_diffrn_reflns_theta_min 2.673
_exptl_absorpt_coefficient_mu 0.088
_exptl_absorpt_correction_T_max 1.000
_exptl_absorpt_correction_T_min 0.928
_exptl_absorpt_correction_type gaussian
_exptl_absorpt_process_details
;
CrysAlisPro 1.171.39.46 (Rigaku Oxford Diffraction, 2018)
Numerical absorption correction based on gaussian integration over
			a multifaceted crystal model
Empirical absorption correction using spherical harmonics,
 implemented in SCALE3 ABSPACK scaling algorithm.
;
_exptl_crystal_colour purple
_exptl_crystal_density_diffrn 1.392
_exptl_crystal_description block
_exptl_crystal_F_000 626
_exptl_crystal_recrystallization_method 'evaporation of reaction mixture'
_exptl_crystal_size_max 0.479
_exptl_crystal_size_mid 0.136
_exptl_crystal_size_min 0.122
_refine_diff_density_max 0.215
_refine_diff_density_min -0.340
_refine_diff_density_rms 0.045
_refine_ls_extinction_method none
_refine_ls_goodness_of_fit_ref 1.027
_refine_ls_hydrogen_treatment constr
_refine_ls_matrix_type full
_refine_ls_number_parameters 427
_refine_ls_number_reflns 5898
_refine_ls_number_restraints 3
_refine_ls_restrained_S_all 1.028
_refine_ls_R_factor_all 0.1039
_refine_ls_R_factor_gt 0.0584
_refine_ls_shift/su_max 0.000
_refine_ls_shift/su_mean 0.000
_refine_ls_structure_factor_coef Fsqd
_refine_ls_weighting_details 'w=1/[\s^2^(Fo^2^)+(0.0531P)^2^+0.0014P] where P=(Fo^2^+2Fc^2^)/3'
_refine_ls_weighting_scheme calc
_refine_ls_wR_factor_gt 0.1195
_refine_ls_wR_factor_ref 0.1422
_reflns_Friedel_coverage 0.000
_reflns_number_gt 3626
_reflns_number_total 5898
_reflns_threshold_expression 'I > 2\s(I)'
_cod_data_source_file d0nj00757a2.cif
_cod_data_source_block TCNQJW
_cod_depositor_comments
;
The following automatic conversions were performed:

data item '_chemical_melting_point' value '448-451' was changed to
'449.5(15)' -- the average value was taken and precision was
estimated.

Automatic conversion script
Id: cif_fix_values 7556 2019-12-06 15:28:31Z antanas 

 Adding full bibliography for 7059487--7059489.cif.

 Adding full bibliography for 7059487--7059489.cif.
;
_cod_database_code 7059488
_shelx_space_group_comment
;
The symmetry employed for this shelxl refinement is uniquely defined
by the following loop, which should always be used as a source of
symmetry information in preference to the above space-group names.
They are only intended as comments.
;
_shelxl_version_number 2014-3

loop_
_space_group_symop_operation_xyz
'x, y, z'
'-x, -y, -z'

loop_
_atom_site_label
_atom_site_type_symbol
_atom_site_fract_x
_atom_site_fract_y
_atom_site_fract_z
_atom_site_U_iso_or_equiv
_atom_site_adp_type
_atom_site_occupancy
_atom_site_site_symmetry_order
_atom_site_calc_flag
_atom_site_refinement_flags_posn
_atom_site_refinement_flags_adp
_atom_site_refinement_flags_occupancy
_atom_site_disorder_assembly
_atom_site_disorder_group
N1 N -0.3444(2) 0.53214(14) 0.07472(12) 0.0336(5) Uani 1 1 d . . . . .
N2 N -0.1289(2) 0.20787(14) 0.19506(12) 0.0365(5) Uani 1 1 d . U . . .
C1 C -0.4596(3) 0.70495(18) 0.02643(15) 0.0356(6) Uani 1 1 d . . . . .
H1 H -0.5842 0.7011 0.0598 0.043 Uiso 1 1 calc R U . . .
C2 C -0.4213(3) 0.79224(19) -0.02011(16) 0.0395(6) Uani 1 1 d . . . . .
H2 H -0.5193 0.8499 -0.0164 0.047 Uiso 1 1 calc R U . . .
C3 C -0.2435(3) 0.79938(18) -0.07272(15) 0.0362(6) Uani 1 1 d . . . . .
H3 H -0.2205 0.8619 -0.1031 0.043 Uiso 1 1 calc R U . . .
C4 C -0.0987(3) 0.71515(17) -0.08098(14) 0.0293(5) Uani 1 1 d . . . . .
C5 C -0.1321(3) 0.62618(17) -0.02883(14) 0.0273(5) Uani 1 1 d . . . . .
C6 C 0.0163(3) 0.54254(16) -0.02633(13) 0.0252(5) Uani 1 1 d . . . . .
C7 C -0.3134(3) 0.62084(17) 0.02467(14) 0.0287(5) Uani 1 1 d . . . . .
C8 C -0.5341(3) 0.5237(2) 0.12921(19) 0.0585(8) Uani 1 1 d . . . . .
H8A H -0.5306 0.5283 0.1913 0.088 Uiso 1 1 calc R U . . .
H8B H -0.5698 0.4576 0.1192 0.088 Uiso 1 1 calc R U . . .
H8C H -0.6281 0.5796 0.1134 0.088 Uiso 1 1 calc R U . . .
C9 C -0.2038(3) 0.45032(17) 0.07746(14) 0.0281(5) Uani 1 1 d . . . . .
C10 C -0.2376(3) 0.36458(17) 0.12935(14) 0.0322(5) Uani 1 1 d . . . . .
H10 H -0.3635 0.3600 0.1607 0.039 Uiso 1 1 calc R U . . .
C11 C -0.0906(3) 0.28453(17) 0.13667(14) 0.0296(5) Uani 1 1 d . . . . .
C12 C -0.3263(3) 0.19694(19) 0.23621(17) 0.0481(7) Uani 1 1 d . U . . .
H12A H -0.3778 0.2499 0.2803 0.072 Uiso 1 1 calc R U . . .
H12B H -0.3293 0.1289 0.2644 0.072 Uiso 1 1 calc R U . . .
H12C H -0.4036 0.2047 0.1913 0.072 Uiso 1 1 calc R U . . .
C13 C 0.0096(3) 0.1496(2) 0.24125(18) 0.0563(8) Uani 1 1 d . U . . .
H13A H 0.0458 0.0799 0.2185 0.084 Uiso 1 1 calc R U . . .
H13B H -0.0470 0.1464 0.3041 0.084 Uiso 1 1 calc R U . . .
H13C H 0.1230 0.1833 0.2322 0.084 Uiso 1 1 calc R U . . .
N3 N 0.0660(3) 0.65308(15) 0.13429(13) 0.0392(5) Uani 1 1 d . . . . .
N4 N -0.5148(3) 0.71038(17) 0.26729(14) 0.0463(6) Uani 1 1 d . . . . .
N5 N 0.4001(3) 0.56189(17) 0.63152(14) 0.0503(6) Uani 1 1 d . . . . .
N6 N -0.2044(3) 0.62221(17) 0.75379(14) 0.0520(6) Uani 1 1 d . . . . .
C14 C -0.0348(3) 0.65542(16) 0.20234(15) 0.0293(5) Uani 1 1 d . . . . .
C15 C -0.1660(3) 0.66291(16) 0.28416(14) 0.0282(5) Uani 1 1 d . . . . .
C16 C -0.3603(3) 0.68827(17) 0.27706(15) 0.0324(5) Uani 1 1 d . . . . .
C17 C -0.1107(3) 0.64758(16) 0.36519(14) 0.0281(5) Uani 1 1 d . . . . .
C18 C 0.0853(3) 0.62435(16) 0.37046(14) 0.0281(5) Uani 1 1 d . . . . .
H18 H 0.1803 0.6179 0.3179 0.034 Uiso 1 1 calc R U . . .
C19 C 0.1388(3) 0.61130(16) 0.44851(14) 0.0307(5) Uani 1 1 d . . . . .
H19 H 0.2706 0.5959 0.4496 0.037 Uiso 1 1 calc R U . . .
C20 C 0.0020(3) 0.62014(16) 0.52929(15) 0.0301(5) Uani 1 1 d . . . . .
C21 C -0.1946(3) 0.64338(17) 0.52372(15) 0.0319(5) Uani 1 1 d . . . . .
H21 H -0.2898 0.6498 0.5762 0.038 Uiso 1 1 calc R U . . .
C22 C -0.2478(3) 0.65642(17) 0.44553(14) 0.0311(5) Uani 1 1 d . . . . .
H22 H -0.3795 0.6718 0.4443 0.037 Uiso 1 1 calc R U . . .
C23 C 0.0536(3) 0.60534(17) 0.61093(15) 0.0322(5) Uani 1 1 d . . . . .
C24 C 0.2466(3) 0.58162(18) 0.62113(15) 0.0373(6) Uani 1 1 d . . . . .
C25 C -0.0880(3) 0.61417(18) 0.69029(16) 0.0376(6) Uani 1 1 d . . . . .
N7 N 0.1049(3) 0.88302(17) 0.01391(14) 0.0482(6) Uani 1 1 d . . . . .
N8 N -0.5113(3) 0.97486(17) 0.12832(14) 0.0476(6) Uani 1 1 d . . . . .
N9 N 0.3094(3) 0.83510(16) 0.52052(14) 0.0437(5) Uani 1 1 d . . . . .
N10 N -0.3003(3) 0.91383(17) 0.62772(14) 0.0493(6) Uani 1 1 d . . . . .
C26 C -0.0179(3) 0.89638(18) 0.07460(16) 0.0367(6) Uani 1 1 d . . . . .
C27 C -0.1691(3) 0.91359(17) 0.15044(15) 0.0334(6) Uani 1 1 d . . . . .
C28 C -0.3587(3) 0.94741(18) 0.13626(15) 0.0375(6) Uani 1 1 d . . . . .
C29 C -0.1361(3) 0.90049(16) 0.23485(15) 0.0291(5) Uani 1 1 d . . . . .
C30 C 0.0537(3) 0.87246(16) 0.25032(15) 0.0309(5) Uani 1 1 d . . . . .
H30 H 0.1577 0.8593 0.2017 0.037 Uiso 1 1 calc R U . . .
C31 C 0.0874(3) 0.86444(16) 0.33171(14) 0.0290(5) Uani 1 1 d . . . . .
H31 H 0.2146 0.8463 0.3396 0.035 Uiso 1 1 calc R U . . .
C32 C -0.0653(3) 0.88278(16) 0.40692(15) 0.0280(5) Uani 1 1 d . . . . .
C33 C -0.2561(3) 0.90904(16) 0.39239(15) 0.0310(5) Uani 1 1 d . . . . .
H33 H -0.3604 0.9205 0.4411 0.037 Uiso 1 1 calc R U . . .
C34 C -0.2881(3) 0.91751(16) 0.31032(15) 0.0308(5) Uani 1 1 d . . . . .
H34 H -0.4153 0.9353 0.3023 0.037 Uiso 1 1 calc R U . . .
C35 C -0.0304(3) 0.87609(16) 0.49113(15) 0.0296(5) Uani 1 1 d . . . . .
C36 C 0.1588(3) 0.85227(17) 0.50711(15) 0.0326(5) Uani 1 1 d . . . . .
C37 C -0.1807(3) 0.89642(18) 0.56684(16) 0.0345(6) Uani 1 1 d . . . . .

loop_
_atom_site_aniso_label
_atom_site_aniso_U_11
_atom_site_aniso_U_22
_atom_site_aniso_U_33
_atom_site_aniso_U_23
_atom_site_aniso_U_13
_atom_site_aniso_U_12
N1 0.0286(10) 0.0297(11) 0.0382(11) 0.0021(10) -0.0023(9) 0.0006(8)
N2 0.0432(9) 0.0318(12) 0.0354(11) 0.0082(9) -0.0092(8) -0.0097(9)
C1 0.0303(12) 0.0352(14) 0.0378(14) 0.0013(12) -0.0061(11) 0.0029(10)
C2 0.0392(13) 0.0321(14) 0.0451(15) 0.0008(12) -0.0132(12) 0.0062(11)
C3 0.0425(13) 0.0268(13) 0.0393(14) 0.0053(11) -0.0113(12) -0.0031(11)
C4 0.0318(12) 0.0285(13) 0.0278(12) -0.0016(10) -0.0096(10) -0.0009(10)
C5 0.0288(11) 0.0272(13) 0.0259(11) -0.0011(10) -0.0084(10) -0.0011(9)
C6 0.0277(11) 0.0266(12) 0.0213(11) -0.0024(9) -0.0053(10) -0.0032(9)
C7 0.0274(11) 0.0286(13) 0.0292(12) -0.0005(10) -0.0063(10) -0.0012(10)
C8 0.0315(13) 0.0494(18) 0.080(2) 0.0143(16) 0.0104(14) 0.0014(12)
C9 0.0288(11) 0.0284(13) 0.0260(11) -0.0004(10) -0.0053(10) -0.0013(10)
C10 0.0313(12) 0.0335(14) 0.0308(13) 0.0023(11) -0.0037(11) -0.0072(10)
C11 0.0386(12) 0.0264(13) 0.0255(12) 0.0031(10) -0.0091(11) -0.0078(10)
C12 0.0483(10) 0.0394(16) 0.0545(17) 0.0099(14) -0.0030(12) -0.0148(12)
C13 0.0605(13) 0.0503(18) 0.0597(18) 0.0201(15) -0.0217(14) -0.0078(13)
N3 0.0376(11) 0.0439(13) 0.0343(11) -0.0033(10) -0.0069(10) -0.0006(9)
N4 0.0319(11) 0.0526(15) 0.0534(14) -0.0018(12) -0.0087(11) -0.0039(10)
N5 0.0464(12) 0.0549(15) 0.0559(15) 0.0056(12) -0.0180(12) -0.0187(11)
N6 0.0660(14) 0.0557(16) 0.0378(13) -0.0032(12) -0.0045(12) -0.0276(12)
C14 0.0281(12) 0.0262(13) 0.0348(13) -0.0007(11) -0.0129(11) 0.0004(10)
C15 0.0247(11) 0.0240(12) 0.0356(13) -0.0014(10) -0.0047(11) -0.0048(9)
C16 0.0333(12) 0.0304(13) 0.0330(13) -0.0013(11) -0.0048(11) -0.0061(10)
C17 0.0277(11) 0.0226(12) 0.0341(13) 0.0005(10) -0.0049(11) -0.0067(9)
C18 0.0284(11) 0.0234(12) 0.0314(12) -0.0004(10) -0.0020(10) -0.0062(9)
C19 0.0298(11) 0.0240(12) 0.0381(13) 0.0032(11) -0.0054(11) -0.0077(10)
C20 0.0344(12) 0.0220(12) 0.0353(13) 0.0007(10) -0.0050(11) -0.0118(10)
C21 0.0325(12) 0.0303(13) 0.0321(13) -0.0015(11) -0.0012(11) -0.0097(10)
C22 0.0260(11) 0.0294(13) 0.0375(13) -0.0009(11) -0.0041(11) -0.0064(10)
C23 0.0391(13) 0.0274(13) 0.0323(13) 0.0037(11) -0.0068(11) -0.0142(10)
C24 0.0475(15) 0.0332(14) 0.0352(14) 0.0019(11) -0.0095(13) -0.0175(12)
C25 0.0512(15) 0.0333(14) 0.0333(14) 0.0002(12) -0.0115(13) -0.0180(12)
N7 0.0434(12) 0.0554(15) 0.0435(13) 0.0041(12) -0.0073(11) -0.0048(11)
N8 0.0448(12) 0.0484(14) 0.0496(14) -0.0005(11) -0.0170(11) 0.0018(10)
N9 0.0386(11) 0.0467(14) 0.0476(13) -0.0018(11) -0.0135(11) -0.0058(10)
N10 0.0406(12) 0.0606(16) 0.0422(13) -0.0071(12) -0.0036(11) -0.0001(11)
C26 0.0382(13) 0.0332(14) 0.0394(14) 0.0047(12) -0.0139(13) -0.0020(11)
C27 0.0341(12) 0.0272(13) 0.0387(14) 0.0017(11) -0.0092(12) -0.0023(10)
C28 0.0452(14) 0.0320(14) 0.0355(14) 0.0013(11) -0.0124(13) -0.0017(11)
C29 0.0290(11) 0.0200(12) 0.0377(13) 0.0006(10) -0.0066(11) -0.0029(9)
C30 0.0293(11) 0.0255(13) 0.0358(13) -0.0001(11) -0.0028(11) -0.0035(10)
C31 0.0241(11) 0.0237(12) 0.0382(13) 0.0012(11) -0.0056(11) -0.0025(9)
C32 0.0292(11) 0.0187(12) 0.0357(13) -0.0006(10) -0.0053(11) -0.0047(9)
C33 0.0267(11) 0.0257(13) 0.0390(14) -0.0050(11) -0.0040(11) -0.0019(9)
C34 0.0269(11) 0.0240(12) 0.0415(14) 0.0000(11) -0.0082(11) -0.0026(9)
C35 0.0283(11) 0.0221(12) 0.0363(13) -0.0014(10) -0.0027(11) -0.0028(9)
C36 0.0359(13) 0.0299(13) 0.0314(13) -0.0013(11) -0.0050(12) -0.0056(10)
C37 0.0334(13) 0.0310(14) 0.0399(14) -0.0026(12) -0.0098(12) -0.0040(11)

loop_
_atom_type_symbol
_atom_type_description
_atom_type_scat_dispersion_real
_atom_type_scat_dispersion_imag
_atom_type_scat_source
C C 0.0033 0.0016 'International Tables Vol C Tables 4.2.6.8 and 6.1.1.4'
H H 0.0000 0.0000 'International Tables Vol C Tables 4.2.6.8 and 6.1.1.4'
N N 0.0061 0.0033 'International Tables Vol C Tables 4.2.6.8 and 6.1.1.4'

loop_
_geom_angle_atom_site_label_1
_geom_angle_atom_site_label_2
_geom_angle_atom_site_label_3
_geom_angle
_geom_angle_site_symmetry_1
_geom_angle_site_symmetry_3
_geom_angle_publ_flag
C9 N1 C7 122.89(17) . . ?
C9 N1 C8 116.69(19) . . ?
C7 N1 C8 120.41(17) . . ?
C11 N2 C13 124.13(19) . . ?
C11 N2 C12 120.74(18) . . ?
C13 N2 C12 112.85(19) . . ?
C2 C1 C7 119.4(2) . . ?
C2 C1 H1 120.3 . . ?
C7 C1 H1 120.3 . . ?
C1 C2 C3 122.0(2) . . ?
C1 C2 H2 119.0 . . ?
C3 C2 H2 119.0 . . ?
C2 C3 C4 120.1(2) . . ?
C2 C3 H3 119.9 . . ?
C4 C3 H3 119.9 . . ?
C3 C4 C5 118.5(2) . . ?
C3 C4 C11 123.6(2) . 2_565 ?
C5 C4 C11 117.84(18) . 2_565 ?
C7 C5 C4 120.23(18) . . ?
C7 C5 C6 118.51(19) . . ?
C4 C5 C6 121.22(18) . . ?
C6 C6 C5 120.8(2) 2_565 . ?
C6 C6 C9 120.4(2) 2_565 2_565 ?
C5 C6 C9 118.76(18) . 2_565 ?
N1 C7 C1 121.16(19) . . ?
N1 C7 C5 119.46(18) . . ?
C1 C7 C5 119.4(2) . . ?
N1 C8 H8A 109.5 . . ?
N1 C8 H8B 109.5 . . ?
H8A C8 H8B 109.5 . . ?
N1 C8 H8C 109.5 . . ?
H8A C8 H8C 109.5 . . ?
H8B C8 H8C 109.5 . . ?
N1 C9 C10 121.60(19) . . ?
N1 C9 C6 117.82(19) . 2_565 ?
C10 C9 C6 120.55(18) . 2_565 ?
C9 C10 C11 121.30(19) . . ?
C9 C10 H10 119.3 . . ?
C11 C10 H10 119.3 . . ?
N2 C11 C10 118.39(19) . . ?
N2 C11 C4 121.72(19) . 2_565 ?
C10 C11 C4 119.9(2) . 2_565 ?
N2 C12 H12A 109.5 . . ?
N2 C12 H12B 109.5 . . ?
H12A C12 H12B 109.5 . . ?
N2 C12 H12C 109.5 . . ?
H12A C12 H12C 109.5 . . ?
H12B C12 H12C 109.5 . . ?
N2 C13 H13A 109.5 . . ?
N2 C13 H13B 109.5 . . ?
H13A C13 H13B 109.5 . . ?
N2 C13 H13C 109.5 . . ?
H13A C13 H13C 109.5 . . ?
H13B C13 H13C 109.5 . . ?
N3 C14 C15 176.7(2) . . ?
C17 C15 C14 123.35(17) . . ?
C17 C15 C16 122.64(19) . . ?
C14 C15 C16 114.01(19) . . ?
N4 C16 C15 176.8(3) . . ?
C15 C17 C22 121.23(18) . . ?
C15 C17 C18 121.49(19) . . ?
C22 C17 C18 117.3(2) . . ?
C19 C18 C17 121.5(2) . . ?
C19 C18 H18 119.2 . . ?
C17 C18 H18 119.2 . . ?
C18 C19 C20 121.45(19) . . ?
C18 C19 H19 119.3 . . ?
C20 C19 H19 119.3 . . ?
C23 C20 C19 122.54(19) . . ?
C23 C20 C21 120.6(2) . . ?
C19 C20 C21 116.9(2) . . ?
C22 C21 C20 121.6(2) . . ?
C22 C21 H21 119.2 . . ?
C20 C21 H21 119.2 . . ?
C21 C22 C17 121.30(19) . . ?
C21 C22 H22 119.3 . . ?
C17 C22 H22 119.3 . . ?
C20 C23 C25 120.8(2) . . ?
C20 C23 C24 123.5(2) . . ?
C25 C23 C24 115.8(2) . . ?
N5 C24 C23 178.3(3) . . ?
N6 C25 C23 179.0(3) . . ?
N7 C26 C27 179.3(3) . . ?
C29 C27 C26 121.97(19) . . ?
C29 C27 C28 120.5(2) . . ?
C26 C27 C28 117.5(2) . . ?
N8 C28 C27 177.4(3) . . ?
C27 C29 C34 121.61(18) . . ?
C27 C29 C30 121.3(2) . . ?
C34 C29 C30 117.0(2) . . ?
C31 C30 C29 121.6(2) . . ?
C31 C30 H30 119.2 . . ?
C29 C30 H30 119.2 . . ?
C30 C31 C32 121.08(19) . . ?
C30 C31 H31 119.5 . . ?
C32 C31 H31 119.5 . . ?
C35 C32 C31 121.15(18) . . ?
C35 C32 C33 121.0(2) . . ?
C31 C32 C33 117.9(2) . . ?
C34 C33 C32 120.5(2) . . ?
C34 C33 H33 119.7 . . ?
C32 C33 H33 119.7 . . ?
C33 C34 C29 121.89(19) . . ?
C33 C34 H34 119.1 . . ?
C29 C34 H34 119.1 . . ?
C32 C35 C37 121.86(19) . . ?
C32 C35 C36 121.96(19) . . ?
C37 C35 C36 116.1(2) . . ?
N9 C36 C35 178.7(3) . . ?
N10 C37 C35 179.1(3) . . ?

loop_
_geom_bond_atom_site_label_1
_geom_bond_atom_site_label_2
_geom_bond_distance
_geom_bond_site_symmetry_2
_geom_bond_publ_flag
N1 C9 1.367(3) . ?
N1 C7 1.394(3) . ?
N1 C8 1.474(3) . ?
N2 C11 1.347(3) . ?
N2 C13 1.458(3) . ?
N2 C12 1.468(3) . ?
C1 C2 1.364(3) . ?
C1 C7 1.405(3) . ?
C1 H1 0.9500 . ?
C2 C3 1.389(3) . ?
C2 H2 0.9500 . ?
C3 C4 1.393(3) . ?
C3 H3 0.9500 . ?
C4 C5 1.416(3) . ?
C4 C11 1.462(3) 2_565 ?
C5 C7 1.410(3) . ?
C5 C6 1.419(3) . ?
C6 C6 1.377(4) 2_565 ?
C6 C9 1.439(3) 2_565 ?
C8 H8A 0.9800 . ?
C8 H8B 0.9800 . ?
C8 H8C 0.9800 . ?
C9 C10 1.380(3) . ?
C9 C6 1.439(3) 2_565 ?
C10 C11 1.395(3) . ?
C10 H10 0.9500 . ?
C11 C4 1.462(3) 2_565 ?
C12 H12A 0.9800 . ?
C12 H12B 0.9800 . ?
C12 H12C 0.9800 . ?
C13 H13A 0.9800 . ?
C13 H13B 0.9800 . ?
C13 H13C 0.9800 . ?
N3 C14 1.152(3) . ?
N4 C16 1.154(2) . ?
N5 C24 1.148(3) . ?
N6 C25 1.154(3) . ?
C14 C15 1.418(3) . ?
C15 C17 1.403(3) . ?
C15 C16 1.425(3) . ?
C17 C22 1.421(3) . ?
C17 C18 1.427(3) . ?
C18 C19 1.351(3) . ?
C18 H18 0.9500 . ?
C19 C20 1.425(3) . ?
C19 H19 0.9500 . ?
C20 C23 1.400(3) . ?
C20 C21 1.433(3) . ?
C21 C22 1.352(3) . ?
C21 H21 0.9500 . ?
C22 H22 0.9500 . ?
C23 C25 1.427(3) . ?
C23 C24 1.428(3) . ?
N7 C26 1.153(3) . ?
N8 C28 1.141(3) . ?
N9 C36 1.143(3) . ?
N10 C37 1.147(3) . ?
C26 C27 1.432(3) . ?
C27 C29 1.386(3) . ?
C27 C28 1.439(3) . ?
C29 C34 1.431(3) . ?
C29 C30 1.437(3) . ?
C30 C31 1.341(3) . ?
C30 H30 0.9500 . ?
C31 C32 1.432(3) . ?
C31 H31 0.9500 . ?
C32 C35 1.387(3) . ?
C32 C33 1.438(3) . ?
C33 C34 1.347(3) . ?
C33 H33 0.9500 . ?
C34 H34 0.9500 . ?
C35 C37 1.431(3) . ?
C35 C36 1.433(3) . ?

loop_
_geom_torsion_atom_site_label_1
_geom_torsion_atom_site_label_2
_geom_torsion_atom_site_label_3
_geom_torsion_atom_site_label_4
_geom_torsion
_geom_torsion_site_symmetry_1
_geom_torsion_site_symmetry_2
_geom_torsion_site_symmetry_3
_geom_torsion_site_symmetry_4
_geom_torsion_publ_flag
C7 C1 C2 C3 2.9(4) . . . . ?
C1 C2 C3 C4 1.6(4) . . . . ?
C2 C3 C4 C5 -5.5(3) . . . . ?
C2 C3 C4 C11 178.4(2) . . . 2_565 ?
C3 C4 C5 C7 5.1(3) . . . . ?
C11 C4 C5 C7 -178.61(19) 2_565 . . . ?
C3 C4 C5 C6 -172.4(2) . . . . ?
C11 C4 C5 C6 3.9(3) 2_565 . . . ?
C7 C5 C6 C6 0.8(4) . . . 2_565 ?
C4 C5 C6 C6 178.3(2) . . . 2_565 ?
C7 C5 C6 C9 -176.99(19) . . . 2_565 ?
C4 C5 C6 C9 0.5(3) . . . 2_565 ?
C9 N1 C7 C1 -177.3(2) . . . . ?
C8 N1 C7 C1 1.6(3) . . . . ?
C9 N1 C7 C5 2.8(3) . . . . ?
C8 N1 C7 C5 -178.3(2) . . . . ?
C2 C1 C7 N1 176.8(2) . . . . ?
C2 C1 C7 C5 -3.3(3) . . . . ?
C4 C5 C7 N1 179.2(2) . . . . ?
C6 C5 C7 N1 -3.3(3) . . . . ?
C4 C5 C7 C1 -0.7(3) . . . . ?
C6 C5 C7 C1 176.9(2) . . . . ?
C7 N1 C9 C10 178.3(2) . . . . ?
C8 N1 C9 C10 -0.6(3) . . . . ?
C7 N1 C9 C6 0.2(3) . . . 2_565 ?
C8 N1 C9 C6 -178.7(2) . . . 2_565 ?
N1 C9 C10 C11 -175.4(2) . . . . ?
C6 C9 C10 C11 2.7(3) 2_565 . . . ?
C13 N2 C11 C10 -148.8(2) . . . . ?
C12 N2 C11 C10 12.8(3) . . . . ?
C13 N2 C11 C4 31.8(3) . . . 2_565 ?
C12 N2 C11 C4 -166.6(2) . . . 2_565 ?
C9 C10 C11 N2 173.4(2) . . . . ?
C9 C10 C11 C4 -7.3(3) . . . 2_565 ?
C14 C15 C17 C22 179.7(2) . . . . ?
C16 C15 C17 C22 0.2(3) . . . . ?
C14 C15 C17 C18 0.9(3) . . . . ?
C16 C15 C17 C18 -178.7(2) . . . . ?
C15 C17 C18 C19 178.9(2) . . . . ?
C22 C17 C18 C19 0.0(3) . . . . ?
C17 C18 C19 C20 0.0(3) . . . . ?
C18 C19 C20 C23 178.9(2) . . . . ?
C18 C19 C20 C21 0.1(3) . . . . ?
C23 C20 C21 C22 -179.0(2) . . . . ?
C19 C20 C21 C22 -0.1(3) . . . . ?
C20 C21 C22 C17 0.0(3) . . . . ?
C15 C17 C22 C21 -178.9(2) . . . . ?
C18 C17 C22 C21 0.0(3) . . . . ?
C19 C20 C23 C25 -179.5(2) . . . . ?
C21 C20 C23 C25 -0.7(3) . . . . ?
C19 C20 C23 C24 0.9(4) . . . . ?
C21 C20 C23 C24 179.7(2) . . . . ?
C26 C27 C29 C34 -179.8(2) . . . . ?
C28 C27 C29 C34 1.5(3) . . . . ?
C26 C27 C29 C30 2.3(3) . . . . ?
C28 C27 C29 C30 -176.4(2) . . . . ?
C27 C29 C30 C31 176.8(2) . . . . ?
C34 C29 C30 C31 -1.2(3) . . . . ?
C29 C30 C31 C32 0.5(3) . . . . ?
C30 C31 C32 C35 -179.0(2) . . . . ?
C30 C31 C32 C33 0.6(3) . . . . ?
C35 C32 C33 C34 178.6(2) . . . . ?
C31 C32 C33 C34 -1.1(3) . . . . ?
C32 C33 C34 C29 0.3(3) . . . . ?
C27 C29 C34 C33 -177.2(2) . . . . ?
C30 C29 C34 C33 0.8(3) . . . . ?
C31 C32 C35 C37 178.6(2) . . . . ?
C33 C32 C35 C37 -1.0(3) . . . . ?
C31 C32 C35 C36 1.0(3) . . . . ?
C33 C32 C35 C36 -178.6(2) . . . . ?
